data_4081621
loop_
_publ_author_name
'Higgins, Jessica A.'
'Cloke, F. Geoffrey N.'
'Roe, S. Mark'

_publ_section_title
;
 Synthesis and CO2Insertion Chemistry of Uranium(IV) Mixed-Sandwich Alkyl
 and Hydride Complexes
;
_journal_issue 19
_journal_name_full Organometallics
_journal_page_first 5244
_journal_paper_doi 10.1021/om400720m
_journal_volume 32
_journal_year 2013
_chemical_compound_source 'synthesis as described'
_chemical_formula_moiety 'C37 H66 Si2 U1'
_chemical_formula_sum 'C37 H66 Si2 U'
_chemical_formula_weight 805.11
_chemical_name_common complex_3_methyl
_chemical_name_systematic
;
 ?
;
_space_group_IT_number 2
_symmetry_cell_setting triclinic
_symmetry_Int_Tables_number 2
_symmetry_space_group_name_Hall '-P 1'
_symmetry_space_group_name_H-M 'P -1'
_atom_sites_solution_hydrogens geom
_atom_sites_solution_primary direct
_atom_sites_solution_secondary difmap
_audit_conform_dict_location ftp://ftp.iucr.org/pub/cif_core.dic
_audit_conform_dict_name cif_core.dic
_audit_conform_dict_version 2.4
_audit_creation_date 2013-07-03T16:33:43-00:00
_audit_creation_method 'WinGX routine CIF_UPDATE'
_cell_angle_alpha 91.3650(10)
_cell_angle_beta 96.4370(10)
_cell_angle_gamma 107.0750(10)
_cell_formula_units_Z 2
_cell_length_a 8.6909(2)
_cell_length_b 12.9149(3)
_cell_length_c 17.6256(4)
_cell_measurement_reflns_used 21538
_cell_measurement_temperature 173(2)
_cell_measurement_theta_max 27.485
_cell_measurement_theta_min 0.998
_cell_measurement_wavelength 0.71073
_cell_volume 1875.85(8)
_computing_cell_refinement 'HKL Scalepack (Otwinowski & Minor 1997)'
_computing_data_collection 'Collect (Bruker AXS BV, 1997-2004)'
_computing_data_reduction 'HKL Denzo and Scalepack (Otwinowski & Minor 1997)'
_computing_molecular_graphics 'Ortep-3 for Windows (Farrugia, 1997)'
_computing_publication_material 'WinGX publication routines (Farrugia, 1999)'
_computing_structure_refinement 'SHELXL-97 (Sheldrick, 1997)'
_computing_structure_solution 'SHELXS-97 (Sheldrick, 1990)'
_diffrn_ambient_temperature 173(2)
_diffrn_detector 'CCD plate'
_diffrn_detector_area_resol_mean 9
_diffrn_measured_fraction_theta_full 0.985
_diffrn_measured_fraction_theta_max 0.985
_diffrn_measurement_device '95mm CCD camera on \k-goniostat'
_diffrn_measurement_device_type KappaCCD
_diffrn_measurement_method 'CCD rotation images, thick slices'
_diffrn_orient_matrix_type 'by Bruker AXS Collect from scalepack cell'
_diffrn_orient_matrix_UB_11 0.64176E-2
_diffrn_orient_matrix_UB_12 -0.369838E-1
_diffrn_orient_matrix_UB_13 -0.495276E-1
_diffrn_orient_matrix_UB_21 0.119563
_diffrn_orient_matrix_UB_22 0.366933E-1
_diffrn_orient_matrix_UB_23 0.53042E-2
_diffrn_orient_matrix_UB_31 0.195097E-1
_diffrn_orient_matrix_UB_32 -0.622121E-1
_diffrn_orient_matrix_UB_33 0.281153E-1
_diffrn_radiation_monochromator graphite
_diffrn_radiation_probe x-ray
_diffrn_radiation_type MoK\a
_diffrn_radiation_wavelength 0.71073
_diffrn_reflns_av_R_equivalents 0.0468
_diffrn_reflns_av_unetI/netI 0.0352
_diffrn_reflns_limit_h_max 11
_diffrn_reflns_limit_h_min -10
_diffrn_reflns_limit_k_max 16
_diffrn_reflns_limit_k_min -16
_diffrn_reflns_limit_l_max 21
_diffrn_reflns_limit_l_min -22
_diffrn_reflns_number 28201
_diffrn_reflns_theta_full 27.48
_diffrn_reflns_theta_max 27.48
_diffrn_reflns_theta_min 1.16
_diffrn_source 'Enraf Nonius FR590'
_exptl_absorpt_coefficient_mu 4.413
_exptl_absorpt_correction_T_max 0.3493
_exptl_absorpt_correction_T_min 0.2714
_exptl_absorpt_correction_type multi-scan
_exptl_absorpt_process_details
;
        [c.f. r.h. blessing, acta cryst. (1995), a51, 33-38]
;
_exptl_crystal_colour colourless
_exptl_crystal_density_diffrn 1.425
_exptl_crystal_density_method 'not measured'
_exptl_crystal_description prism
_exptl_crystal_F_000 816
_exptl_crystal_size_max 0.3
_exptl_crystal_size_mid 0.3
_exptl_crystal_size_min 0.2
_refine_diff_density_max 0.711
_refine_diff_density_min -2.013
_refine_diff_density_rms 0.31
_refine_ls_extinction_method none
_refine_ls_goodness_of_fit_ref 1.219
_refine_ls_hydrogen_treatment constr
_refine_ls_matrix_type full
_refine_ls_number_parameters 379
_refine_ls_number_reflns 8479
_refine_ls_number_restraints 0
_refine_ls_restrained_S_all 1.219
_refine_ls_R_factor_all 0.031
_refine_ls_R_factor_gt 0.0243
_refine_ls_shift/su_max 0.049
_refine_ls_shift/su_mean 0.001
_refine_ls_structure_factor_coef Fsqd
_refine_ls_weighting_details 'calc w=1/[\s^2^(Fo^2^)+(0.0396P)^2^+0.7691P] where P=(Fo^2^+2Fc^2^)/3'
_refine_ls_weighting_scheme calc
_refine_ls_wR_factor_gt 0.0639
_refine_ls_wR_factor_ref 0.0773
_reflns_number_gt 7774
_reflns_number_total 8479
_reflns_threshold_expression >2sigma(I)
_cod_data_source_file om400720m_si_002.cif
_cod_data_source_block 2
_cod_original_cell_volume 1875.85(7)
_cod_database_code 4081621

loop_
_symmetry_equiv_pos_as_xyz
'x, y, z'
'-x, -y, -z'

loop_
_atom_site_label
_atom_site_type_symbol
_atom_site_fract_x
_atom_site_fract_y
_atom_site_fract_z
_atom_site_U_iso_or_equiv
_atom_site_adp_type
_atom_site_occupancy
_atom_site_symmetry_multiplicity
_atom_site_calc_flag
_atom_site_refinement_flags
C1 C 0.9690(4) 0.7286(3) 0.8635(2) 0.0255(7) Uani 1 1 d .
C2 C 0.9917(5) 0.8345(3) 0.8381(2) 0.0267(8) Uani 1 1 d .
H2 H 0.9201 0.8677 0.8587 0.032 Uiso 1 1 calc R
C3 C 1.0899(5) 0.9047(3) 0.7911(2) 0.0259(7) Uani 1 1 d .
H3 H 1.0678 0.9725 0.7902 0.031 Uiso 1 1 calc R
C4 C 1.2129(4) 0.9034(3) 0.7445(2) 0.0244(7) Uani 1 1 d .
C5 C 1.2897(4) 0.8219(3) 0.7330(2) 0.0248(7) Uani 1 1 d .
H5 H 1.3624 0.8398 0.6955 0.03 Uiso 1 1 calc R
C6 C 1.2844(4) 0.7215(3) 0.7633(2) 0.0269(7) Uani 1 1 d .
H6 H 1.3662 0.6936 0.7475 0.032 Uiso 1 1 calc R
C7 C 1.1881(4) 0.6521(3) 0.8115(2) 0.0287(8) Uani 1 1 d .
H7 H 1.2207 0.5888 0.8198 0.034 Uiso 1 1 calc R
C8 C 1.0555(4) 0.6528(3) 0.8504(2) 0.0268(7) Uani 1 1 d .
H8 H 1.0132 0.5865 0.8736 0.032 Uiso 1 1 calc R
C9 C 0.6586(5) 0.5464(3) 0.8985(2) 0.0322(8) Uani 1 1 d .
H9 H 0.5696 0.5363 0.9316 0.039 Uiso 1 1 calc R
C10 C 0.5801(5) 0.5499(4) 0.8167(2) 0.0401(10) Uani 1 1 d .
H10A H 0.6613 0.5565 0.7813 0.06 Uiso 1 1 calc R
H10B H 0.5379 0.6123 0.8134 0.06 Uiso 1 1 calc R
H10C H 0.491 0.4829 0.8031 0.06 Uiso 1 1 calc R
C11 C 0.7167(6) 0.4458(4) 0.9063(3) 0.0443(11) Uani 1 1 d .
H11A H 0.6253 0.3806 0.8912 0.066 Uiso 1 1 calc R
H11B H 0.7607 0.4425 0.9596 0.066 Uiso 1 1 calc R
H11C H 0.8014 0.4498 0.8732 0.066 Uiso 1 1 calc R
C12 C 0.9237(5) 0.6667(4) 1.0266(2) 0.0370(9) Uani 1 1 d .
H12 H 0.9668 0.6043 1.0176 0.044 Uiso 1 1 calc R
C13 C 0.8147(6) 0.6340(5) 1.0902(3) 0.0527(13) Uani 1 1 d .
H13A H 0.8794 0.6217 1.1364 0.079 Uiso 1 1 calc R
H13B H 0.7273 0.5673 1.0734 0.079 Uiso 1 1 calc R
H13C H 0.768 0.6923 1.1014 0.079 Uiso 1 1 calc R
C14 C 1.0726(6) 0.7632(4) 1.0542(3) 0.0511(12) Uani 1 1 d .
H14A H 1.0374 0.8259 1.068 0.077 Uiso 1 1 calc R
H14B H 1.1419 0.7814 1.0133 0.077 Uiso 1 1 calc R
H14C H 1.1337 0.7441 1.0991 0.077 Uiso 1 1 calc R
C15 C 0.6896(5) 0.7846(3) 0.9359(2) 0.0327(8) Uani 1 1 d .
H15 H 0.6666 0.8041 0.8821 0.039 Uiso 1 1 calc R
C16 C 0.7808(6) 0.8918(4) 0.9823(3) 0.0446(11) Uani 1 1 d .
H16A H 0.7155 0.9421 0.977 0.067 Uiso 1 1 calc R
H16B H 0.8849 0.9241 0.9631 0.067 Uiso 1 1 calc R
H16C H 0.8003 0.8775 1.0363 0.067 Uiso 1 1 calc R
C17 C 0.5235(5) 0.7376(4) 0.9648(3) 0.0446(11) Uani 1 1 d .
H17A H 0.5395 0.715 1.017 0.067 Uiso 1 1 calc R
H17B H 0.4582 0.6748 0.9313 0.067 Uiso 1 1 calc R
H17C H 0.4671 0.7932 0.9644 0.067 Uiso 1 1 calc R
C18 C 1.2046(5) 1.1406(3) 0.7209(3) 0.0372(9) Uani 1 1 d .
H18 H 1.1793 1.1352 0.7749 0.045 Uiso 1 1 calc R
C19 C 1.3092(6) 1.2587(3) 0.7157(3) 0.0522(13) Uani 1 1 d .
H19A H 1.3341 1.2702 0.6631 0.078 Uiso 1 1 calc R
H19B H 1.4104 1.2728 0.7503 0.078 Uiso 1 1 calc R
H19C H 1.2496 1.3082 0.7303 0.078 Uiso 1 1 calc R
C20 C 1.0412(6) 1.1181(4) 0.6716(3) 0.0503(12) Uani 1 1 d .
H20A H 0.9816 1.1651 0.6905 0.076 Uiso 1 1 calc R
H20B H 0.9783 1.042 0.6743 0.076 Uiso 1 1 calc R
H20C H 1.0587 1.1328 0.6185 0.076 Uiso 1 1 calc R
C21 C 1.3656(5) 1.0213(3) 0.6053(2) 0.0352(9) Uani 1 1 d .
H21 H 1.4169 0.9614 0.6047 0.042 Uiso 1 1 calc R
C22 C 1.2135(7) 0.9859(5) 0.5473(3) 0.0575(14) Uani 1 1 d .
H22A H 1.1698 1.0472 0.539 0.086 Uiso 1 1 calc R
H22B H 1.1321 0.9261 0.5667 0.086 Uiso 1 1 calc R
H22C H 1.2408 0.9617 0.4988 0.086 Uiso 1 1 calc R
C23 C 1.4881(7) 1.1219(4) 0.5794(3) 0.0590(15) Uani 1 1 d .
H23A H 1.504 1.1087 0.5262 0.089 Uiso 1 1 calc R
H23B H 1.5918 1.1367 0.6122 0.089 Uiso 1 1 calc R
H23C H 1.4467 1.1845 0.5831 0.089 Uiso 1 1 calc R
C24 C 1.5204(5) 1.0908(3) 0.7735(2) 0.0346(9) Uani 1 1 d .
H24 H 1.5749 1.1661 0.7593 0.041 Uiso 1 1 calc R
C25 C 1.6405(5) 1.0254(4) 0.7673(3) 0.0506(12) Uani 1 1 d .
H25A H 1.7431 1.0622 0.799 0.076 Uiso 1 1 calc R
H25B H 1.6599 1.0196 0.7138 0.076 Uiso 1 1 calc R
H25C H 1.5951 0.9526 0.785 0.076 Uiso 1 1 calc R
C26 C 1.4884(6) 1.0992(4) 0.8567(3) 0.0505(12) Uani 1 1 d .
H26A H 1.4319 1.027 0.8723 0.076 Uiso 1 1 calc R
H26B H 1.421 1.1474 0.8614 0.076 Uiso 1 1 calc R
H26C H 1.5918 1.1286 0.8896 0.076 Uiso 1 1 calc R
C27 C 0.7798(5) 0.5545(3) 0.6092(2) 0.0310(8) Uani 1 1 d .
C28 C 0.8731(5) 0.6329(3) 0.5650(2) 0.0340(9) Uani 1 1 d .
C29 C 1.0360(6) 0.6276(4) 0.5770(3) 0.0430(11) Uani 1 1 d .
C30 C 1.0395(6) 0.5466(4) 0.6298(3) 0.0433(11) Uani 1 1 d .
C31 C 0.8832(6) 0.5025(3) 0.6495(2) 0.0363(9) Uani 1 1 d .
C32 C 0.5982(5) 0.5200(4) 0.6058(3) 0.0533(13) Uani 1 1 d .
H32A H 0.5522 0.4509 0.5755 0.08 Uiso 1 1 calc R
H32B H 0.5558 0.5755 0.5819 0.08 Uiso 1 1 calc R
H32C H 0.5681 0.5111 0.6577 0.08 Uiso 1 1 calc R
C33 C 0.8115(8) 0.7038(4) 0.5097(3) 0.0642(16) Uani 1 1 d .
H33A H 0.8259 0.684 0.4575 0.096 Uiso 1 1 calc R
H33B H 0.8727 0.7801 0.5229 0.096 Uiso 1 1 calc R
H33C H 0.6962 0.6933 0.513 0.096 Uiso 1 1 calc R
C34 C 1.1732(8) 0.6869(5) 0.5347(4) 0.079(2) Uani 1 1 d .
H34A H 1.1895 0.6373 0.4955 0.118 Uiso 1 1 calc R
H34B H 1.2725 0.7141 0.5706 0.118 Uiso 1 1 calc R
H34C H 1.147 0.748 0.5101 0.118 Uiso 1 1 calc R
C35 C 1.1799(8) 0.5009(6) 0.6493(4) 0.090(2) Uani 1 1 d .
H35A H 1.1903 0.4879 0.7039 0.135 Uiso 1 1 calc R
H35B H 1.2803 0.5528 0.6373 0.135 Uiso 1 1 calc R
H35C H 1.1599 0.4323 0.6193 0.135 Uiso 1 1 calc R
C36 C 0.8292(8) 0.4039(4) 0.6970(3) 0.0608(15) Uani 1 1 d .
H36A H 0.8239 0.3381 0.6667 0.091 Uiso 1 1 calc R
H36B H 0.7218 0.3984 0.7118 0.091 Uiso 1 1 calc R
H36C H 0.9072 0.4119 0.7431 0.091 Uiso 1 1 calc R
C37 C 0.7425(5) 0.7818(4) 0.6807(3) 0.0419(10) Uani 1 1 d .
H37A H 0.7129 0.8084 0.7278 0.063 Uiso 1 1 calc R
H37B H 0.6505 0.723 0.6555 0.063 Uiso 1 1 calc R
H37C H 0.7708 0.8411 0.6463 0.063 Uiso 1 1 calc R
Si1 Si 0.80991(12) 0.68288(8) 0.93132(6) 0.0257(2) Uani 1 1 d .
Si2 Si 1.32160(12) 1.03893(8) 0.70741(6) 0.0252(2) Uani 1 1 d .
U1 U 0.976904(14) 0.713385(9) 0.711872(7) 0.02042(5) Uani 1 1 d .

loop_
_atom_site_aniso_label
_atom_site_aniso_U_11
_atom_site_aniso_U_22
_atom_site_aniso_U_33
_atom_site_aniso_U_23
_atom_site_aniso_U_13
_atom_site_aniso_U_12
C1 0.0211(17) 0.0255(18) 0.0254(18) 0.0039(14) 0.0034(14) -0.0003(14)
C2 0.0258(19) 0.0241(18) 0.0298(19) 0.0012(15) 0.0075(15) 0.0054(15)
C3 0.0298(19) 0.0211(17) 0.0269(18) -0.0021(14) 0.0069(15) 0.0068(15)
C4 0.0253(18) 0.0196(17) 0.0250(17) 0.0005(14) 0.0057(14) 0.0008(14)
C5 0.0222(17) 0.0238(17) 0.0268(18) 0.0000(14) 0.0071(14) 0.0029(14)
C6 0.0207(17) 0.0250(18) 0.036(2) 0.0028(15) 0.0039(15) 0.0088(14)
C7 0.0233(18) 0.0258(18) 0.037(2) 0.0056(16) -0.0015(15) 0.0094(15)
C8 0.0227(17) 0.0226(18) 0.0327(19) 0.0085(15) 0.0037(15) 0.0024(14)
C9 0.0275(19) 0.038(2) 0.0263(19) 0.0028(16) 0.0036(15) 0.0018(17)
C10 0.041(2) 0.040(2) 0.032(2) -0.0046(18) -0.0084(18) 0.0066(19)
C11 0.043(3) 0.032(2) 0.050(3) 0.012(2) 0.004(2) -0.0011(19)
C12 0.031(2) 0.042(2) 0.028(2) 0.0048(17) -0.0017(16) -0.0022(18)
C13 0.050(3) 0.069(3) 0.028(2) 0.013(2) 0.004(2) -0.001(2)
C14 0.040(3) 0.056(3) 0.039(2) -0.001(2) -0.011(2) -0.007(2)
C15 0.029(2) 0.040(2) 0.0277(19) -0.0005(16) 0.0077(16) 0.0061(17)
C16 0.044(3) 0.041(2) 0.045(3) -0.010(2) 0.015(2) 0.004(2)
C17 0.029(2) 0.060(3) 0.040(2) -0.007(2) 0.0093(18) 0.006(2)
C18 0.041(2) 0.024(2) 0.050(3) 0.0084(18) 0.018(2) 0.0102(18)
C19 0.060(3) 0.023(2) 0.074(3) 0.009(2) 0.022(3) 0.008(2)
C20 0.045(3) 0.045(3) 0.068(3) 0.018(2) 0.016(2) 0.020(2)
C21 0.046(2) 0.029(2) 0.030(2) 0.0017(16) 0.0142(18) 0.0066(18)
C22 0.071(4) 0.059(3) 0.037(3) -0.004(2) 0.000(2) 0.014(3)
C23 0.077(4) 0.041(3) 0.054(3) 0.007(2) 0.039(3) -0.002(3)
C24 0.033(2) 0.026(2) 0.040(2) -0.0054(17) 0.0100(17) 0.0005(16)
C25 0.029(2) 0.054(3) 0.064(3) -0.013(2) 0.006(2) 0.007(2)
C26 0.040(3) 0.066(3) 0.035(2) -0.016(2) -0.0001(19) 0.003(2)
C27 0.032(2) 0.030(2) 0.0257(18) -0.0079(15) -0.0021(15) 0.0030(16)
C28 0.049(2) 0.027(2) 0.0225(18) -0.0037(15) 0.0033(17) 0.0062(18)
C29 0.044(3) 0.037(2) 0.042(2) -0.0144(19) 0.018(2) -0.001(2)
C30 0.043(2) 0.035(2) 0.053(3) -0.019(2) -0.002(2) 0.018(2)
C31 0.050(3) 0.0204(18) 0.034(2) -0.0057(16) -0.0014(18) 0.0073(18)
C32 0.034(2) 0.065(3) 0.046(3) -0.015(2) -0.006(2) -0.003(2)
C33 0.116(5) 0.047(3) 0.030(2) 0.003(2) -0.001(3) 0.029(3)
C34 0.076(4) 0.076(4) 0.071(4) -0.027(3) 0.048(3) -0.009(3)
C35 0.074(4) 0.090(5) 0.117(6) -0.062(4) -0.024(4) 0.060(4)
C36 0.103(5) 0.026(2) 0.046(3) 0.006(2) 0.003(3) 0.011(3)
C37 0.037(2) 0.048(3) 0.043(2) -0.009(2) -0.0057(19) 0.023(2)
Si1 0.0226(5) 0.0284(5) 0.0213(5) 0.0031(4) 0.0040(4) -0.0004(4)
Si2 0.0278(5) 0.0186(5) 0.0283(5) 0.0010(4) 0.0115(4) 0.0024(4)
U1 0.01981(8) 0.01808(8) 0.02294(8) -0.00010(5) 0.00234(5) 0.00521(5)

loop_
_atom_type_symbol
_atom_type_description
_atom_type_scat_dispersion_real
_atom_type_scat_dispersion_imag
_atom_type_scat_source
C C 0.0033 0.0016 'International Tables Vol C Tables 4.2.6.8 and 6.1.1.4'
H H 0 0 'International Tables Vol C Tables 4.2.6.8 and 6.1.1.4'
Si Si 0.0817 0.0704 'International Tables Vol C Tables 4.2.6.8 and 6.1.1.4'
U U -9.6767 9.6646 'International Tables Vol C Tables 4.2.6.8 and 6.1.1.4'

loop_
_geom_angle_atom_site_label_1
_geom_angle_atom_site_label_2
_geom_angle_atom_site_label_3
_geom_angle
C2 C1 C8 129.8(3)
C2 C1 Si1 115.7(3)
C8 C1 Si1 114.3(3)
C2 C1 U1 73.6(2)
C8 C1 U1 73.5(2)
Si1 C1 U1 136.40(17)
C3 C2 C1 138.2(3)
C3 C2 U1 75.1(2)
C1 C2 U1 75.7(2)
C3 C2 H2 110.9
C1 C2 H2 110.9
U1 C2 H2 134.9
C2 C3 C4 138.3(3)
C2 C3 U1 74.3(2)
C4 C3 U1 75.7(2)
C2 C3 H3 110.9
C4 C3 H3 110.9
U1 C3 H3 136.7
C3 C4 C5 129.8(3)
C3 C4 Si2 115.7(3)
C5 C4 Si2 113.3(2)
C3 C4 U1 73.6(2)
C5 C4 U1 72.6(2)
Si2 C4 U1 145.66(18)
C6 C5 C4 135.7(3)
C6 C5 U1 76.7(2)
C4 C5 U1 76.5(2)
C6 C5 H5 112.1
C4 C5 H5 112.1
U1 C5 H5 127.9
C5 C6 C7 135.8(3)
C5 C6 U1 72.8(2)
C7 C6 U1 74.9(2)
C5 C6 H6 112.1
C7 C6 H6 112.1
U1 C6 H6 137.5
C8 C7 C6 136.0(3)
C8 C7 U1 73.3(2)
C6 C7 U1 74.8(2)
C8 C7 H7 112
C6 C7 H7 112
U1 C7 H7 137.3
C7 C8 C1 135.8(3)
C7 C8 U1 76.3(2)
C1 C8 U1 75.5(2)
C7 C8 H8 112.1
C1 C8 H8 112.1
U1 C8 H8 130.3
C11 C9 C10 110.5(4)
C11 C9 Si1 117.7(3)
C10 C9 Si1 110.2(3)
C11 C9 H9 105.9
C10 C9 H9 105.9
Si1 C9 H9 105.9
C9 C10 H10A 109.5
C9 C10 H10B 109.5
H10A C10 H10B 109.5
C9 C10 H10C 109.5
H10A C10 H10C 109.5
H10B C10 H10C 109.5
C9 C11 H11A 109.5
C9 C11 H11B 109.5
H11A C11 H11B 109.5
C9 C11 H11C 109.5
H11A C11 H11C 109.5
H11B C11 H11C 109.5
C14 C12 C13 110.8(4)
C14 C12 Si1 114.6(3)
C13 C12 Si1 113.8(3)
C14 C12 H12 105.6
C13 C12 H12 105.6
Si1 C12 H12 105.6
C12 C13 H13A 109.5
C12 C13 H13B 109.5
H13A C13 H13B 109.5
C12 C13 H13C 109.5
H13A C13 H13C 109.5
H13B C13 H13C 109.5
C12 C14 H14A 109.5
C12 C14 H14B 109.5
H14A C14 H14B 109.5
C12 C14 H14C 109.5
H14A C14 H14C 109.5
H14B C14 H14C 109.5
C16 C15 C17 108.6(3)
C16 C15 Si1 114.8(3)
C17 C15 Si1 113.7(3)
C16 C15 H15 106.3
C17 C15 H15 106.3
Si1 C15 H15 106.3
C15 C16 H16A 109.5
C15 C16 H16B 109.5
H16A C16 H16B 109.5
C15 C16 H16C 109.5
H16A C16 H16C 109.5
H16B C16 H16C 109.5
C15 C17 H17A 109.5
C15 C17 H17B 109.5
H17A C17 H17B 109.5
C15 C17 H17C 109.5
H17A C17 H17C 109.5
H17B C17 H17C 109.5
C20 C18 C19 110.8(4)
C20 C18 Si2 116.3(3)
C19 C18 Si2 112.4(3)
C20 C18 H18 105.4
C19 C18 H18 105.4
Si2 C18 H18 105.4
C18 C19 H19A 109.5
C18 C19 H19B 109.5
H19A C19 H19B 109.5
C18 C19 H19C 109.5
H19A C19 H19C 109.5
H19B C19 H19C 109.5
C18 C20 H20A 109.5
C18 C20 H20B 109.5
H20A C20 H20B 109.5
C18 C20 H20C 109.5
H20A C20 H20C 109.5
H20B C20 H20C 109.5
C22 C21 C23 110.1(4)
C22 C21 Si2 113.5(3)
C23 C21 Si2 113.2(3)
C22 C21 H21 106.5
C23 C21 H21 106.5
Si2 C21 H21 106.5
C21 C22 H22A 109.5
C21 C22 H22B 109.5
H22A C22 H22B 109.5
C21 C22 H22C 109.5
H22A C22 H22C 109.5
H22B C22 H22C 109.5
C21 C23 H23A 109.5
C21 C23 H23B 109.5
H23A C23 H23B 109.5
C21 C23 H23C 109.5
H23A C23 H23C 109.5
H23B C23 H23C 109.5
C26 C24 C25 109.7(4)
C26 C24 Si2 110.6(3)
C25 C24 Si2 115.2(3)
C26 C24 H24 107
C25 C24 H24 107
Si2 C24 H24 107
C24 C25 H25A 109.5
C24 C25 H25B 109.5
H25A C25 H25B 109.5
C24 C25 H25C 109.5
H25A C25 H25C 109.5
H25B C25 H25C 109.5
C24 C26 H26A 109.5
C24 C26 H26B 109.5
H26A C26 H26B 109.5
C24 C26 H26C 109.5
H26A C26 H26C 109.5
H26B C26 H26C 109.5
C28 C27 C31 108.4(4)
C28 C27 C32 126.1(4)
C31 C27 C32 125.0(4)
C28 C27 U1 74.4(2)
C31 C27 U1 76.2(2)
C32 C27 U1 122.3(3)
C27 C28 C29 107.6(4)
C27 C28 C33 126.8(4)
C29 C28 C33 125.5(4)
C27 C28 U1 75.7(2)
C29 C28 U1 76.5(2)
C33 C28 U1 117.7(3)
C30 C29 C28 107.3(4)
C30 C29 C34 126.0(5)
C28 C29 C34 126.3(5)
C30 C29 U1 76.0(2)
C28 C29 U1 73.2(2)
C34 C29 U1 122.0(3)
C31 C30 C29 108.4(4)
C31 C30 C35 125.2(5)
C29 C30 C35 125.5(5)
C31 C30 U1 74.6(2)
C29 C30 U1 74.3(2)
C35 C30 U1 126.0(3)
C30 C31 C27 108.3(4)
C30 C31 C36 125.3(4)
C27 C31 C36 125.8(4)
C30 C31 U1 76.2(2)
C27 C31 U1 74.0(2)
C36 C31 U1 122.9(3)
C27 C32 H32A 109.5
C27 C32 H32B 109.5
H32A C32 H32B 109.5
C27 C32 H32C 109.5
H32A C32 H32C 109.5
H32B C32 H32C 109.5
C28 C33 H33A 109.5
C28 C33 H33B 109.5
H33A C33 H33B 109.5
C28 C33 H33C 109.5
H33A C33 H33C 109.5
H33B C33 H33C 109.5
C29 C34 H34A 109.5
C29 C34 H34B 109.5
H34A C34 H34B 109.5
C29 C34 H34C 109.5
H34A C34 H34C 109.5
H34B C34 H34C 109.5
C30 C35 H35A 109.5
C30 C35 H35B 109.5
H35A C35 H35B 109.5
C30 C35 H35C 109.5
H35A C35 H35C 109.5
H35B C35 H35C 109.5
C31 C36 H36A 109.5
C31 C36 H36B 109.5
H36A C36 H36B 109.5
C31 C36 H36C 109.5
H36A C36 H36C 109.5
H36B C36 H36C 109.5
U1 C37 H37A 109.5
U1 C37 H37B 109.5
H37A C37 H37B 109.5
U1 C37 H37C 109.5
H37A C37 H37C 109.5
H37B C37 H37C 109.5
C9 Si1 C12 107.68(18)
C9 Si1 C1 112.07(17)
C12 Si1 C1 106.18(17)
C9 Si1 C15 106.97(18)
C12 Si1 C15 114.13(19)
C1 Si1 C15 109.89(17)
C4 Si2 C21 110.99(17)
C4 Si2 C24 105.02(17)
C21 Si2 C24 109.56(19)
C4 Si2 C18 110.21(17)
C21 Si2 C18 114.20(19)
C24 Si2 C18 106.34(19)
C37 U1 C5 129.10(14)
C37 U1 C2 78.65(13)
C5 U1 C2 79.40(11)
C37 U1 C8 122.67(13)
C5 U1 C8 80.47(11)
C2 U1 C8 57.90(11)
C37 U1 C3 81.08(13)
C5 U1 C3 58.03(11)
C2 U1 C3 30.62(11)
C8 U1 C3 78.77(11)
C37 U1 C1 94.07(13)
C5 U1 C1 89.59(11)
C2 U1 C1 30.69(11)
C8 U1 C1 30.99(11)
C3 U1 C1 58.96(11)
C37 U1 C6 157.42(14)
C5 U1 C6 30.47(11)
C2 U1 C6 85.40(12)
C8 U1 C6 58.34(11)
C3 U1 C6 77.09(11)
C1 U1 C6 79.62(11)
C37 U1 C4 99.65(14)
C5 U1 C4 30.90(10)
C2 U1 C4 59.17(11)
C8 U1 C4 89.00(11)
C3 U1 C4 30.75(10)
C1 U1 C4 81.76(11)
C6 U1 C4 58.14(11)
C37 U1 C7 152.44(14)
C5 U1 C7 58.35(11)
C2 U1 C7 77.24(12)
C8 U1 C7 30.45(11)
C3 U1 C7 84.93(12)
C1 U1 C7 58.41(11)
C6 U1 C7 30.26(11)
C4 U1 C7 79.15(11)
C37 U1 C28 78.37(14)
C5 U1 C28 112.46(12)
C2 U1 C28 156.62(13)
C8 U1 C28 141.56(12)
C3 U1 C28 139.31(12)
C1 U1 C28 156.60(12)
C6 U1 C28 115.27(12)
C4 U1 C28 121.16(11)
C7 U1 C28 126.10(12)
C37 U1 C27 78.16(14)
C5 U1 C27 135.46(11)
C2 U1 C27 145.08(12)
C8 U1 C27 116.73(12)
C3 U1 C27 158.71(12)
C1 U1 C27 127.06(11)
C6 U1 C27 122.92(12)
C4 U1 C27 151.09(11)
C7 U1 C27 115.94(12)
C28 U1 C27 29.93(12)
C37 U1 C29 106.99(15)
C5 U1 C29 86.66(12)
C2 U1 C29 165.22(13)
C8 U1 C29 124.75(14)
C3 U1 C29 135.39(12)
C1 U1 C29 155.55(14)
C6 U1 C29 85.05(13)
C4 U1 C29 106.11(12)
C7 U1 C29 99.66(14)
C28 U1 C29 30.22(14)
C27 U1 C29 49.24(12)

loop_
_geom_bond_atom_site_label_1
_geom_bond_atom_site_label_2
_geom_bond_distance
C1 C2 1.414(5)
C1 C8 1.428(5)
C1 Si1 1.901(4)
C1 U1 2.685(4)
C2 C3 1.407(5)
C2 U1 2.658(4)
C2 H2 0.95
C3 C4 1.423(5)
C3 U1 2.669(4)
C3 H3 0.95
C4 C5 1.424(5)
C4 Si2 1.898(3)
C4 U1 2.697(3)
C5 C6 1.404(5)
C5 U1 2.646(3)
C5 H5 0.95
C6 C7 1.407(5)
C6 U1 2.695(4)
C6 H6 0.95
C7 C8 1.407(5)
C7 U1 2.697(4)
C7 H7 0.95
C8 U1 2.659(4)
C8 H8 0.95
C9 C11 1.530(6)
C9 C10 1.533(5)
C9 Si1 1.894(4)
C9 H9 1
C10 H10A 0.98
C10 H10B 0.98
C10 H10C 0.98
C11 H11A 0.98
C11 H11B 0.98
C11 H11C 0.98
C12 C14 1.532(6)
C12 C13 1.536(6)
C12 Si1 1.899(4)
C12 H12 1
C13 H13A 0.98
C13 H13B 0.98
C13 H13C 0.98
C14 H14A 0.98
C14 H14B 0.98
C14 H14C 0.98
C15 C16 1.539(6)
C15 C17 1.542(5)
C15 Si1 1.910(4)
C15 H15 1
C16 H16A 0.98
C16 H16B 0.98
C16 H16C 0.98
C17 H17A 0.98
C17 H17B 0.98
C17 H17C 0.98
C18 C20 1.524(7)
C18 C19 1.541(6)
C18 Si2 1.907(4)
C18 H18 1
C19 H19A 0.98
C19 H19B 0.98
C19 H19C 0.98
C20 H20A 0.98
C20 H20B 0.98
C20 H20C 0.98
C21 C22 1.524(7)
C21 C23 1.535(6)
C21 Si2 1.903(4)
C21 H21 1
C22 H22A 0.98
C22 H22B 0.98
C22 H22C 0.98
C23 H23A 0.98
C23 H23B 0.98
C23 H23C 0.98
C24 C26 1.530(6)
C24 C25 1.534(6)
C24 Si2 1.903(4)
C24 H24 1
C25 H25A 0.98
C25 H25B 0.98
C25 H25C 0.98
C26 H26A 0.98
C26 H26B 0.98
C26 H26C 0.98
C27 C28 1.409(6)
C27 C31 1.413(6)
C27 C32 1.503(6)
C27 U1 2.735(4)
C28 C29 1.429(6)
C28 C33 1.513(6)
C28 U1 2.719(4)
C29 C30 1.422(7)
C29 C34 1.502(6)
C29 U1 2.761(4)
C30 C31 1.397(6)
C30 C35 1.514(7)
C30 U1 2.784(4)
C31 C36 1.527(6)
C31 U1 2.764(4)
C32 H32A 0.98
C32 H32B 0.98
C32 H32C 0.98
C33 H33A 0.98
C33 H33B 0.98
C33 H33C 0.98
C34 H34A 0.98
C34 H34B 0.98
C34 H34C 0.98
C35 H35A 0.98
C35 H35B 0.98
C35 H35C 0.98
C36 H36A 0.98
C36 H36B 0.98
C36 H36C 0.98
C37 U1 2.462(4)
C37 H37A 0.98
C37 H37B 0.98
C37 H37C 0.98
